data_2101216
loop_
_publ_author_name
'Norrestam, R.'
'Kritikos, M.'
'Sj\"odin, A.'

_publ_section_title
;
 On the structure and properties of the layered lanthanide (Ln) barium
 copper oxyborates, LnBaCuO~2~BO~3~
;
_journal_issue 6
_journal_name_full 'Acta Crystallographica Section B'
_journal_page_first 631
_journal_page_last 636
_journal_paper_doi 10.1107/S0108768194003873
_journal_volume 50
_journal_year 1994
_chemical_formula_sum 'B Ba Cu La O5'
_chemical_formula_weight 430.55
_symmetry_cell_setting tetragonal
_symmetry_space_group_name_Hall 'P 4 -2ab'
_symmetry_space_group_name_H-M 'P 4 b m'
_cell_angle_alpha 90
_cell_angle_beta 90
_cell_angle_gamma 90
_cell_formula_units_Z 8
_cell_length_a 5.5743(4)
_cell_length_b 5.5743(4)
_cell_length_c 7.5053(6)
_cell_volume 233.21(3)
_diffrn_radiation_type Cu
_diffrn_radiation_wavelength 1.54184
_cod_data_source_file ab0325.cif
_cod_data_source_block ab0325a
_cod_original_cell_volume 233.21
_cod_original_formula_sum 'B1 Ba1 Cu1 La1 O5'
_cod_database_code 2101216

loop_
_atom_site_label
_atom_site_fract_x
_atom_site_fract_y
_atom_site_fract_z
La .0 .0 .0
Ba .0 .0 .5020(10)
Cu .500 .0 .731(2)
O(1) .245(9) .745(9) .770(5)
O(2) .500 .0 .460(3)
O(3) .150(3) .650(9) .166(3)
B .500 .0 .270

loop_
_geom_bond_atom_site_label_1
_geom_bond_atom_site_label_2
_geom_bond_distance
La O(1) 2.62(5)
La O(3) 2.46(2)
Ba O(1) 2.82(5)
Ba O(2) 2.810(10)
Ba O(3) 3.30(2)
Cu O(1) 2.03(5)
Cu O(1) 1.96(5)
Cu O(2) 2.04(2)
Cu O(3) 3.48(2)
B O(2) 1.430(10)
B O(3) 1.42(2)
La Ba 3.94
La Ba 3.740(10)
La Ba 3.770(10)
La Cu 3.440(10)
Ba Ba 3.940(10)
Ba Cu 3.280(10)
Cu Cu 3.940(10)
O(3) O(3) 2.37(3)
O(2) O(3) 2.51(2)
O(1) O(1) 2.79(7)
